data_7708674
loop_
_publ_author_name
'Chang, Guoliang'
'Zhang, Peng'
'Yang, Wenjing'
'Dong, Yanhong'
'Xie, Shangqing'
'Sun, Hongjian'
'Li, Xiaoyan'
'Fuhr, Olaf'
'Fenske, Dieter'

_publ_section_title
;
 Synthesis of Silyl Iron Dinitrogen Complexes for Activation of Dihydrogen
 and Catalytic Silylation of Dinitrogen
;
_journal_name_full 'Dalton Transactions'
_journal_paper_doi 10.1039/D1DT02832D
_journal_year 2021
_chemical_formula_moiety 'C28 H51 Fe P3 Si'
_chemical_formula_sum 'C28 H51 Fe P3 Si'
_chemical_formula_weight 564.53
_space_group_crystal_system monoclinic
_space_group_IT_number 14
_space_group_name_Hall '-P 2yn'
_space_group_name_H-M_alt 'P 1 21/n 1'
_atom_sites_solution_hydrogens mixed
_atom_sites_solution_primary iterative
_audit_creation_date 2019-12-11
_audit_creation_method
;
Olex2 1.2
(compiled 2018.05.29 svn.r3508 for OlexSys, GUI svn.r5506)
;
_audit_update_record
;
2019-12-11 deposited with the CCDC.	2021-11-02 downloaded from the CCDC.
;
_cell_angle_alpha 90
_cell_angle_beta 106.2564(19)
_cell_angle_gamma 90
_cell_formula_units_Z 4
_cell_length_a 13.3431(2)
_cell_length_b 16.8555(3)
_cell_length_c 14.1692(3)
_cell_measurement_reflns_used 7924
_cell_measurement_temperature 173.00(10)
_cell_measurement_theta_max 76.0610
_cell_measurement_theta_min 3.9840
_cell_volume 3059.31(10)
_computing_cell_refinement 'CrysAlisPro 1.171.40.25a (Rigaku OD, 2018)'
_computing_data_collection 'CrysAlisPro 1.171.40.25a (Rigaku OD, 2018)'
_computing_data_reduction 'CrysAlisPro 1.171.40.25a (Rigaku OD, 2018)'
_computing_molecular_graphics 'Olex2 (Dolomanov et al., 2009)'
_computing_publication_material 'Olex2 (Dolomanov et al., 2009)'
_computing_structure_refinement 'ShelXL (Sheldrick, 2015)'
_computing_structure_solution 'olex2.solve (Bourhis et al., 2015)'
_diffrn_ambient_environment N~2~
_diffrn_ambient_temperature 173.00(10)
_diffrn_detector 'CCD plate'
_diffrn_detector_area_resol_mean 10.0000
_diffrn_detector_type HyPix
_diffrn_measured_fraction_theta_full 0.983
_diffrn_measured_fraction_theta_max 0.941
_diffrn_measurement_details
;
List of Runs (angles in degrees, time in seconds):

  # Type    Start    End  Width  t~exp~   \w     \q     \k     \f   Frames
#--------------------------------------------------------------------------
  1  \w   -121.00 -45.00   1.00    0.15    --  -48.45 -38.00 -52.00   76
  2  \w    -61.00 -36.00   1.00    0.15    --  -48.45  38.00 102.00   25
  3  \w     36.00  89.00   1.00    0.15    --   48.45  38.00 102.00   53
  4  \w     33.00  60.00   1.00    0.15    --   48.45 -38.00 -52.00   27
  5  \w   -106.00 -73.00   1.00    0.50    --  -86.25 -38.00 -52.00   33
  6  \w    -99.00 -74.00   1.00    0.50    --  -86.25  38.00 102.00   25
  7  \w     51.00 119.00   1.00    0.50    --  106.49 -38.00 -52.00   68
  8  \w     93.00 173.00   1.00    0.50    --  106.49  38.00 102.00   80
  9  \w    -20.00  12.00   1.00    0.15    --  -48.45  38.00 102.00   32
 10  \w     31.00  88.00   1.00    0.15    --   48.45-125.00 -30.00   57
 11  \w     39.00 113.00   1.00    0.50    --  106.49 -38.00 120.00   74
 12  \w     38.00 116.00   1.00    0.50    --  106.49 -19.00 150.00   78
 13  \w     38.00  97.00   1.00    0.50    --  106.49 -99.00 -30.00   59
 14  \w     34.00 109.00   1.00    0.50    --  106.49 -99.00 150.00   75
;
_diffrn_measurement_device 'four-circle diffractometer'
_diffrn_measurement_device_type 'XtaLAB Synergy, Dualflex, HyPix'
_diffrn_measurement_method '\w scans'
_diffrn_orient_matrix_type 'CrysAlisPro convention (1999,Acta A55,543-557)'
_diffrn_orient_matrix_UB_11 0.0138067000
_diffrn_orient_matrix_UB_12 0.0396300000
_diffrn_orient_matrix_UB_13 0.1008932000
_diffrn_orient_matrix_UB_21 -0.1176550000
_diffrn_orient_matrix_UB_22 0.0188393000
_diffrn_orient_matrix_UB_23 -0.0282743000
_diffrn_orient_matrix_UB_31 -0.0208954000
_diffrn_orient_matrix_UB_32 -0.0801694000
_diffrn_orient_matrix_UB_33 0.0429908000
_diffrn_radiation_monochromator mirror
_diffrn_radiation_probe x-ray
_diffrn_radiation_type CuK\a
_diffrn_radiation_wavelength 1.54184
_diffrn_reflns_av_R_equivalents 0.0454
_diffrn_reflns_av_unetI/netI 0.0523
_diffrn_reflns_Laue_measured_fraction_full 0.983
_diffrn_reflns_Laue_measured_fraction_max 0.941
_diffrn_reflns_limit_h_max 16
_diffrn_reflns_limit_h_min -15
_diffrn_reflns_limit_k_max 8
_diffrn_reflns_limit_k_min -20
_diffrn_reflns_limit_l_max 17
_diffrn_reflns_limit_l_min -16
_diffrn_reflns_number 16325
_diffrn_reflns_point_group_measured_fraction_full 0.983
_diffrn_reflns_point_group_measured_fraction_max 0.941
_diffrn_reflns_theta_full 67.684
_diffrn_reflns_theta_max 76.323
_diffrn_reflns_theta_min 4.024
_diffrn_source 'micro-focus sealed X-ray tube'
_diffrn_source_type 'PhotonJet (Cu) X-ray Source'
_exptl_absorpt_coefficient_mu 5.905
_exptl_absorpt_correction_T_max 1.00000
_exptl_absorpt_correction_T_min 0.70678
_exptl_absorpt_correction_type multi-scan
_exptl_absorpt_process_details
;
CrysAlisPro 1.171.40.25a (Rigaku Oxford Diffraction, 2018)
Empirical absorption correction using spherical harmonics,
 implemented in SCALE3 ABSPACK scaling algorithm.
;
_exptl_crystal_colour 'clear light yellow'
_exptl_crystal_colour_lustre clear
_exptl_crystal_colour_modifier light
_exptl_crystal_colour_primary yellow
_exptl_crystal_density_diffrn 1.226
_exptl_crystal_description block
_exptl_crystal_F_000 1216
_exptl_crystal_size_max 0.1
_exptl_crystal_size_mid 0.1
_exptl_crystal_size_min 0.1
_refine_diff_density_max 0.366
_refine_diff_density_min -0.423
_refine_diff_density_rms 0.075
_refine_ls_extinction_method none
_refine_ls_goodness_of_fit_ref 1.080
_refine_ls_hydrogen_treatment mixed
_refine_ls_matrix_type full
_refine_ls_number_parameters 322
_refine_ls_number_reflns 6026
_refine_ls_number_restraints 0
_refine_ls_restrained_S_all 1.080
_refine_ls_R_factor_all 0.0537
_refine_ls_R_factor_gt 0.0375
_refine_ls_shift/su_max 0.001
_refine_ls_shift/su_mean 0.000
_refine_ls_structure_factor_coef Fsqd
_refine_ls_weighting_details 'w=1/[\s^2^(Fo^2^)+(0.0219P)^2^+2.9332P] where P=(Fo^2^+2Fc^2^)/3'
_refine_ls_weighting_scheme calc
_refine_ls_wR_factor_gt 0.0811
_refine_ls_wR_factor_ref 0.0910
_reflns_Friedel_coverage 0.000
_reflns_number_gt 5157
_reflns_number_total 6026
_reflns_threshold_expression 'I > 2\s(I)'
_cod_data_source_file d1dt02832d2.cif
_cod_data_source_block 191206h
_cod_database_code 7708674
_shelxl_version_number 2013-4
_chemical_oxdiff_formula FeSiC
_shelx_space_group_comment
;
The symmetry employed for this shelxl refinement is uniquely defined
by the following loop, which should always be used as a source of
symmetry information in preference to the above space-group names.
They are only intended as comments.
;
_shelx_estimated_absorpt_t_max 0.590
_shelx_estimated_absorpt_t_min 0.590
_reflns_odcompleteness_completeness 98.64
_reflns_odcompleteness_iscentric 1
_reflns_odcompleteness_theta 66.97
_olex2_refinement_description
;
1. Fixed Uiso
 At 1.2 times of:
  All C(H) groups
 At 1.5 times of:
  All C(H,H,H) groups
2.a Ternary CH refined with riding coordinates:
 C10(H10), C7(H7), C23(H23), C20(H20)
2.b Aromatic/amide H refined with riding coordinates:
 C16(H16), C3(H3), C18(H18), C1(H1A), C6(H6), C15(H15), C2(H2), C17(H17)
2.c Idealised Me refined as rotating group:
 C8(H8A,H8B,H8C), C28(H28A,H28B,H28C), C12(H12A,H12B,H12C), C26(H26A,H26B,
 H26C), C24(H24A,H24B,H24C), C13(H13A,H13B,H13C), C25(H25A,H25B,H25C), C27(H27A,
 H27B,H27C), C9(H9A,H9B,H9C), C11(H11A,H11B,H11C), C21(H21A,H21B,H21C),
 C22(H22A,H22B,H22C)
;
_olex2_submission_special_instructions 'No special instructions were received'
_oxdiff_exptl_absorpt_empirical_details
;
Empirical correction (ABSPACK) includes:
- Absorption correction using spherical harmonics
- Frame scaling
;
_oxdiff_exptl_absorpt_empirical_full_max 1.658
_oxdiff_exptl_absorpt_empirical_full_min 0.719

loop_
_space_group_symop_operation_xyz
'x, y, z'
'-x+1/2, y+1/2, -z+1/2'
'-x, -y, -z'
'x-1/2, -y-1/2, z-1/2'

loop_
_atom_site_label
_atom_site_type_symbol
_atom_site_fract_x
_atom_site_fract_y
_atom_site_fract_z
_atom_site_U_iso_or_equiv
_atom_site_adp_type
_atom_site_occupancy
_atom_site_site_symmetry_order
_atom_site_calc_flag
_atom_site_refinement_flags_posn
_atom_site_refinement_flags_adp
_atom_site_refinement_flags_occupancy
_atom_site_disorder_assembly
_atom_site_disorder_group
Fe1 Fe 0.05112(3) 0.70299(2) 0.31462(3) 0.01728(10) Uani 1 1 d . . . . .
P1 P -0.04180(5) 0.78257(4) 0.37860(4) 0.01981(13) Uani 1 1 d . . . . .
P2 P 0.06957(4) 0.63304(3) 0.19017(4) 0.01756(13) Uani 1 1 d . . . . .
Si1 Si 0.08512(5) 0.81083(4) 0.23033(5) 0.01932(14) Uani 1 1 d . . . . .
P3 P 0.15463(5) 0.64467(4) 0.44645(5) 0.02525(15) Uani 1 1 d . . . . .
C16 C 0.0159(2) 0.80007(17) -0.0785(2) 0.0308(6) Uani 1 1 d . . . . .
H16 H 0.0081 0.8349 -0.1310 0.037 Uiso 1 1 calc R . . . .
C19 C 0.04203(18) 0.69593(14) 0.07912(18) 0.0202(5) Uani 1 1 d . . . . .
C5 C -0.01357(19) 0.88959(14) 0.24061(18) 0.0227(5) Uani 1 1 d . . . . .
C3 C -0.1569(2) 0.92547(16) 0.3060(2) 0.0308(6) Uani 1 1 d . . . . .
H3 H -0.1990 0.9145 0.3467 0.037 Uiso 1 1 calc R . . . .
C18 C 0.0125(2) 0.66763(16) -0.01782(18) 0.0256(5) Uani 1 1 d . . . . .
H18 H 0.0023 0.6136 -0.0299 0.031 Uiso 1 1 calc R . . . .
C1 C -0.1096(2) 1.01179(16) 0.1915(2) 0.0329(6) Uani 1 1 d . . . . .
H1A H -0.1200 1.0584 0.1549 0.040 Uiso 1 1 calc R . . . .
C8 C 0.1058(2) 0.88577(18) 0.4947(2) 0.0353(7) Uani 1 1 d . . . . .
H8A H 0.1526 0.8589 0.4648 0.053 Uiso 1 1 calc GR . . . .
H8B H 0.1436 0.9032 0.5593 0.053 Uiso 1 1 calc GR . . . .
H8C H 0.0758 0.9308 0.4554 0.053 Uiso 1 1 calc GR . . . .
C28 C 0.0955(2) 0.6066(2) 0.5398(2) 0.0421(7) Uani 1 1 d . . . . .
H28A H 0.0625 0.6494 0.5645 0.063 Uiso 1 1 calc GR . . . .
H28B H 0.1487 0.5835 0.5929 0.063 Uiso 1 1 calc GR . . . .
H28C H 0.0444 0.5670 0.5110 0.063 Uiso 1 1 calc GR . . . .
C10 C -0.1721(2) 0.74968(17) 0.3885(2) 0.0280(6) Uani 1 1 d . . . . .
H10 H -0.2027 0.7945 0.4148 0.034 Uiso 1 1 calc R . . . .
C7 C 0.0193(2) 0.82916(17) 0.50188(19) 0.0282(6) Uani 1 1 d . . . . .
H7 H 0.0529 0.7862 0.5460 0.034 Uiso 1 1 calc R . . . .
C12 C -0.2461(2) 0.72974(19) 0.2873(2) 0.0360(7) Uani 1 1 d . . . . .
H12A H -0.2509 0.7744 0.2442 0.054 Uiso 1 1 calc GR . . . .
H12B H -0.3141 0.7177 0.2940 0.054 Uiso 1 1 calc GR . . . .
H12C H -0.2197 0.6847 0.2603 0.054 Uiso 1 1 calc GR . . . .
C26 C 0.2618(2) 0.70252(19) 0.5242(2) 0.0365(7) Uani 1 1 d . . . . .
H26A H 0.3063 0.7207 0.4858 0.055 Uiso 1 1 calc GR . . . .
H26B H 0.3014 0.6700 0.5771 0.055 Uiso 1 1 calc GR . . . .
H26C H 0.2342 0.7473 0.5504 0.055 Uiso 1 1 calc GR . . . .
C6 C -0.0295(2) 0.96068(15) 0.1874(2) 0.0284(6) Uani 1 1 d . . . . .
H6 H 0.0141 0.9738 0.1488 0.034 Uiso 1 1 calc R . . . .
C24 C -0.13292(19) 0.57366(17) 0.1202(2) 0.0297(6) Uani 1 1 d . . . . .
H24A H -0.1486 0.5967 0.1764 0.044 Uiso 1 1 calc GR . . . .
H24B H -0.1773 0.5286 0.0981 0.044 Uiso 1 1 calc GR . . . .
H24C H -0.1446 0.6122 0.0684 0.044 Uiso 1 1 calc GR . . . .
C15 C 0.0453(2) 0.82860(15) 0.01725(19) 0.0261(5) Uani 1 1 d . . . . .
H15 H 0.0579 0.8825 0.0285 0.031 Uiso 1 1 calc R . . . .
C13 C 0.2117(2) 0.86849(17) 0.2493(2) 0.0313(6) Uani 1 1 d . . . . .
H13A H 0.2338 0.8883 0.3154 0.047 Uiso 1 1 calc GR . . . .
H13B H 0.2007 0.9121 0.2040 0.047 Uiso 1 1 calc GR . . . .
H13C H 0.2646 0.8341 0.2381 0.047 Uiso 1 1 calc GR . . . .
C2 C -0.1737(2) 0.99378(17) 0.2496(2) 0.0341(6) Uani 1 1 d . . . . .
H2 H -0.2284 1.0276 0.2510 0.041 Uiso 1 1 calc R . . . .
C25 C -0.0004(2) 0.48088(16) 0.2247(2) 0.0337(6) Uani 1 1 d . . . . .
H25A H 0.0693 0.4608 0.2358 0.051 Uiso 1 1 calc GR . . . .
H25B H -0.0496 0.4388 0.2011 0.051 Uiso 1 1 calc GR . . . .
H25C H -0.0092 0.5012 0.2852 0.051 Uiso 1 1 calc GR . . . .
C27 C 0.2294(3) 0.5555(2) 0.4349(2) 0.0490(9) Uani 1 1 d . . . . .
H27A H 0.1823 0.5144 0.4026 0.073 Uiso 1 1 calc GR . . . .
H27B H 0.2682 0.5377 0.4991 0.073 Uiso 1 1 calc GR . . . .
H27C H 0.2767 0.5677 0.3969 0.073 Uiso 1 1 calc GR . . . .
C9 C -0.0534(2) 0.8713(2) 0.5518(2) 0.0444(8) Uani 1 1 d . . . . .
H9A H -0.0880 0.9142 0.5110 0.067 Uiso 1 1 calc GR . . . .
H9B H -0.0135 0.8917 0.6142 0.067 Uiso 1 1 calc GR . . . .
H9C H -0.1045 0.8344 0.5615 0.067 Uiso 1 1 calc GR . . . .
C11 C -0.1647(2) 0.6807(2) 0.4593(2) 0.0424(7) Uani 1 1 d . . . . .
H11A H -0.1372 0.6350 0.4346 0.064 Uiso 1 1 calc GR . . . .
H11B H -0.2329 0.6687 0.4655 0.064 Uiso 1 1 calc GR . . . .
H11C H -0.1193 0.6948 0.5225 0.064 Uiso 1 1 calc GR . . . .
C17 C -0.0015(2) 0.72011(17) -0.09568(19) 0.0295(6) Uani 1 1 d . . . . .
H17 H -0.0227 0.7013 -0.1599 0.035 Uiso 1 1 calc R . . . .
C14 C 0.05605(18) 0.77709(15) 0.09721(18) 0.0207(5) Uani 1 1 d . . . . .
C4 C -0.07702(19) 0.87275(14) 0.30248(18) 0.0225(5) Uani 1 1 d . . . . .
C23 C -0.01921(19) 0.54738(14) 0.14832(18) 0.0218(5) Uani 1 1 d . . . . .
H23 H -0.0049 0.5259 0.0891 0.026 Uiso 1 1 calc R . . . .
C21 C 0.2842(2) 0.65194(18) 0.2211(2) 0.0351(7) Uani 1 1 d . . . . .
H21A H 0.2725 0.6932 0.1725 0.053 Uiso 1 1 calc GR . . . .
H21B H 0.3510 0.6279 0.2274 0.053 Uiso 1 1 calc GR . . . .
H21C H 0.2828 0.6741 0.2831 0.053 Uiso 1 1 calc GR . . . .
C20 C 0.19854(19) 0.58919(15) 0.18949(18) 0.0240(5) Uani 1 1 d . . . . .
H20 H 0.2144 0.5480 0.2403 0.029 Uiso 1 1 calc R . . . .
C22 C 0.2046(2) 0.54962(16) 0.0942(2) 0.0279(6) Uani 1 1 d . . . . .
H22A H 0.1526 0.5087 0.0763 0.042 Uiso 1 1 calc GR . . . .
H22B H 0.2726 0.5267 0.1037 0.042 Uiso 1 1 calc GR . . . .
H22C H 0.1924 0.5885 0.0428 0.042 Uiso 1 1 calc GR . . . .
H1 H 0.144(2) 0.7553(19) 0.331(2) 0.038(9) Uiso 1 1 d . . . . .
H H -0.032(2) 0.7223(18) 0.237(2) 0.033(8) Uiso 1 1 d . . . . .
HA H -0.023(2) 0.6401(17) 0.326(2) 0.029(8) Uiso 1 1 d . . . . .

loop_
_atom_site_aniso_label
_atom_site_aniso_U_11
_atom_site_aniso_U_22
_atom_site_aniso_U_33
_atom_site_aniso_U_23
_atom_site_aniso_U_13
_atom_site_aniso_U_12
Fe1 0.01905(18) 0.01532(19) 0.01850(18) -0.00358(14) 0.00696(14) -0.00012(14)
P1 0.0200(3) 0.0189(3) 0.0228(3) -0.0059(2) 0.0098(2) -0.0022(2)
P2 0.0193(3) 0.0149(3) 0.0194(3) -0.0036(2) 0.0069(2) 0.0001(2)
Si1 0.0196(3) 0.0155(3) 0.0245(3) -0.0044(2) 0.0089(2) -0.0032(2)
P3 0.0289(3) 0.0254(3) 0.0206(3) -0.0015(3) 0.0056(2) 0.0035(3)
C16 0.0298(13) 0.0370(16) 0.0260(13) 0.0084(12) 0.0087(11) -0.0001(11)
C19 0.0187(11) 0.0203(12) 0.0228(12) -0.0011(10) 0.0077(9) 0.0004(9)
C5 0.0235(12) 0.0159(12) 0.0279(13) -0.0068(10) 0.0060(10) -0.0027(9)
C3 0.0302(13) 0.0264(14) 0.0393(15) -0.0083(12) 0.0154(12) 0.0050(11)
C18 0.0299(13) 0.0249(14) 0.0219(12) -0.0057(10) 0.0070(10) -0.0014(10)
C1 0.0403(15) 0.0189(13) 0.0380(15) -0.0035(11) 0.0083(12) 0.0034(11)
C8 0.0303(14) 0.0369(17) 0.0385(16) -0.0181(13) 0.0094(12) -0.0095(12)
C28 0.0406(17) 0.0494(19) 0.0360(16) 0.0136(14) 0.0102(13) -0.0005(14)
C10 0.0241(12) 0.0312(14) 0.0321(14) -0.0036(11) 0.0136(11) -0.0028(11)
C7 0.0288(13) 0.0329(15) 0.0243(12) -0.0111(11) 0.0098(10) -0.0022(11)
C12 0.0231(13) 0.0433(18) 0.0419(16) -0.0101(13) 0.0096(12) -0.0072(12)
C26 0.0291(14) 0.0465(18) 0.0301(14) -0.0012(13) 0.0020(11) 0.0010(12)
C6 0.0352(14) 0.0151(13) 0.0360(15) -0.0045(10) 0.0115(12) -0.0029(10)
C24 0.0225(12) 0.0291(14) 0.0392(15) -0.0130(12) 0.0117(11) -0.0060(11)
C15 0.0294(13) 0.0179(12) 0.0338(14) 0.0018(11) 0.0137(11) -0.0029(10)
C13 0.0279(13) 0.0268(14) 0.0400(15) -0.0079(12) 0.0109(12) -0.0089(11)
C2 0.0333(14) 0.0236(14) 0.0444(16) -0.0083(12) 0.0092(12) 0.0088(11)
C25 0.0460(16) 0.0215(14) 0.0357(15) -0.0023(12) 0.0148(13) -0.0062(12)
C27 0.066(2) 0.046(2) 0.0286(15) 0.0002(14) 0.0020(15) 0.0274(17)
C9 0.0388(16) 0.058(2) 0.0400(17) -0.0267(16) 0.0177(13) -0.0027(15)
C11 0.0340(15) 0.0481(19) 0.0509(19) 0.0064(15) 0.0215(14) -0.0054(14)
C17 0.0327(14) 0.0332(15) 0.0212(12) -0.0008(11) 0.0053(11) -0.0006(11)
C14 0.0180(11) 0.0202(12) 0.0254(12) -0.0026(10) 0.0088(9) -0.0007(9)
C4 0.0228(12) 0.0179(12) 0.0268(12) -0.0070(10) 0.0067(10) -0.0013(9)
C23 0.0262(12) 0.0136(11) 0.0266(12) -0.0047(9) 0.0091(10) -0.0015(9)
C21 0.0206(12) 0.0412(17) 0.0439(16) -0.0195(13) 0.0096(11) -0.0021(11)
C20 0.0246(12) 0.0254(14) 0.0233(12) -0.0025(10) 0.0089(10) 0.0036(10)
C22 0.0272(13) 0.0290(14) 0.0302(14) -0.0052(11) 0.0127(11) 0.0025(11)

loop_
_atom_type_symbol
_atom_type_description
_atom_type_scat_dispersion_real
_atom_type_scat_dispersion_imag
_atom_type_scat_source
C C 0.0181 0.0091 'International Tables Vol C Tables 4.2.6.8 and 6.1.1.4'
H H 0.0000 0.0000 'International Tables Vol C Tables 4.2.6.8 and 6.1.1.4'
Fe Fe -1.1336 3.1974 'International Tables Vol C Tables 4.2.6.8 and 6.1.1.4'
P P 0.2955 0.4335 'International Tables Vol C Tables 4.2.6.8 and 6.1.1.4'
Si Si 0.2541 0.3302 'International Tables Vol C Tables 4.2.6.8 and 6.1.1.4'

loop_
_geom_angle_atom_site_label_1
_geom_angle_atom_site_label_2
_geom_angle_atom_site_label_3
_geom_angle
_geom_angle_site_symmetry_1
_geom_angle_site_symmetry_3
_geom_angle_publ_flag
P1 Fe1 P2 150.17(3) . . ?
P1 Fe1 Si1 86.99(3) . . ?
P1 Fe1 P3 102.37(3) . . ?
P2 Fe1 Si1 85.65(3) . . ?
P2 Fe1 P3 104.80(3) . . ?
P3 Fe1 Si1 128.59(3) . . ?
C10 P1 Fe1 119.77(9) . . ?
C10 P1 C7 102.99(12) . . ?
C7 P1 Fe1 119.50(9) . . ?
C4 P1 Fe1 110.10(8) . . ?
C4 P1 C10 101.44(12) . . ?
C4 P1 C7 99.91(12) . . ?
C19 P2 Fe1 109.65(8) . . ?
C19 P2 C23 102.55(11) . . ?
C19 P2 C20 100.71(11) . . ?
C23 P2 Fe1 118.04(8) . . ?
C23 P2 C20 101.32(11) . . ?
C20 P2 Fe1 121.74(8) . . ?
C5 Si1 Fe1 105.75(8) . . ?
C13 Si1 Fe1 129.05(10) . . ?
C13 Si1 C5 103.82(12) . . ?
C13 Si1 C14 102.67(12) . . ?
C14 Si1 Fe1 105.35(8) . . ?
C14 Si1 C5 109.31(11) . . ?
C28 P3 Fe1 118.05(10) . . ?
C28 P3 C27 97.59(17) . . ?
C26 P3 Fe1 118.01(10) . . ?
C26 P3 C28 100.04(15) . . ?
C26 P3 C27 97.92(16) . . ?
C27 P3 Fe1 120.88(10) . . ?
C17 C16 C15 119.9(2) . . ?
C18 C19 P2 125.01(19) . . ?
C14 C19 P2 114.96(18) . . ?
C14 C19 C18 120.0(2) . . ?
C6 C5 Si1 124.03(19) . . ?
C6 C5 C4 118.7(2) . . ?
C4 C5 Si1 117.16(19) . . ?
C2 C3 C4 120.7(3) . . ?
C17 C18 C19 120.1(2) . . ?
C2 C1 C6 120.2(3) . . ?
C12 C10 P1 111.38(18) . . ?
C11 C10 P1 112.76(19) . . ?
C11 C10 C12 110.8(2) . . ?
C8 C7 P1 109.81(18) . . ?
C8 C7 C9 109.4(2) . . ?
C9 C7 P1 117.3(2) . . ?
C1 C6 C5 120.8(3) . . ?
C16 C15 C14 120.8(2) . . ?
C1 C2 C3 120.0(3) . . ?
C16 C17 C18 120.4(2) . . ?
C19 C14 Si1 117.06(18) . . ?
C19 C14 C15 118.7(2) . . ?
C15 C14 Si1 124.19(19) . . ?
C5 C4 P1 115.50(18) . . ?
C3 C4 P1 125.0(2) . . ?
C3 C4 C5 119.4(2) . . ?
C24 C23 P2 110.94(17) . . ?
C24 C23 C25 110.6(2) . . ?
C25 C23 P2 112.35(18) . . ?
C21 C20 P2 109.73(18) . . ?
C22 C20 P2 116.88(18) . . ?
C22 C20 C21 109.9(2) . . ?

loop_
_geom_bond_atom_site_label_1
_geom_bond_atom_site_label_2
_geom_bond_distance
_geom_bond_site_symmetry_2
_geom_bond_publ_flag
Fe1 P1 2.1881(7) . ?
Fe1 P2 2.1916(7) . ?
Fe1 Si1 2.2890(7) . ?
Fe1 P3 2.2178(7) . ?
P1 C10 1.867(3) . ?
P1 C7 1.880(3) . ?
P1 C4 1.847(3) . ?
P2 C19 1.847(2) . ?
P2 C23 1.856(2) . ?
P2 C20 1.875(2) . ?
Si1 C5 1.904(2) . ?
Si1 C13 1.902(3) . ?
Si1 C14 1.903(2) . ?
P3 C28 1.835(3) . ?
P3 C26 1.824(3) . ?
P3 C27 1.836(3) . ?
C16 C15 1.388(4) . ?
C16 C17 1.378(4) . ?
C19 C18 1.402(3) . ?
C19 C14 1.395(3) . ?
C5 C6 1.400(4) . ?
C5 C4 1.408(3) . ?
C3 C2 1.384(4) . ?
C3 C4 1.399(3) . ?
C18 C17 1.385(4) . ?
C1 C6 1.386(4) . ?
C1 C2 1.378(4) . ?
C8 C7 1.523(4) . ?
C10 C12 1.534(4) . ?
C10 C11 1.521(4) . ?
C7 C9 1.526(4) . ?
C24 C23 1.523(3) . ?
C15 C14 1.402(3) . ?
C25 C23 1.529(4) . ?
C21 C20 1.529(4) . ?
C20 C22 1.528(3) . ?
